data_7037997
loop_
_publ_author_name
'Healy, Mary R.'
'Roebuck, James W.'
'Doidge, Euan D.'
'Emeleus, Lucy C.'
'Bailey, Philip J.'
'Campbell, John'
'Fischmann, Adam J.'
'Love, Jason B.'
'Morrison, Carole A.'
'Sassi, Thomas'
'White, David J.'
'Tasker, Peter A.'

_publ_section_title
;
 Contributions of inner and outer coordination sphere bonding in
 determining the strength of substituted phenolic pyrazoles as copper
 extractants.
;
_journal_issue 7
_journal_name_full 'Dalton transactions (Cambridge, England : 2003)'
_journal_page_first 3055
_journal_page_last 3062
_journal_paper_doi 10.1039/c5dt04055h
_journal_volume 45
_journal_year 2016
_chemical_absolute_configuration ad
_chemical_formula_moiety 'C9 H7 Br1 N2 O1'
_chemical_formula_sum 'C9 H7 Br N2 O'
_chemical_formula_weight 239.07
_space_group_IT_number 19
_symmetry_cell_setting orthorhombic
_symmetry_space_group_name_Hall 'P 2ac 2ab'
_symmetry_space_group_name_H-M 'P 21 21 21'
_atom_sites_solution_hydrogens difmap
_atom_sites_solution_primary direct
_audit_update_record
;
2015-11-03 deposited with the CCDC.
2015-12-22 downloaded from the CCDC.
;
_cell_angle_alpha 90
_cell_angle_beta 90
_cell_angle_gamma 90
_cell_formula_units_Z 4
_cell_length_a 3.84135(10)
_cell_length_b 9.9290(2)
_cell_length_c 22.7560(6)
_cell_measurement_reflns_used 8254
_cell_measurement_temperature 137
_cell_measurement_theta_max 76
_cell_measurement_theta_min 4
_cell_volume 867.93(4)
_computing_cell_refinement 'CrysAlis, (Oxford Diffraction, 2002)'
_computing_data_collection 'SuperNova, (Oxford Diffraction, 2010)'
_computing_data_reduction 'CrysAlis, (Oxford Diffraction, 2002)'
_computing_molecular_graphics 'CAMERON (Watkin et al., 1996)'
_computing_publication_material 'CRYSTALS (Betteridge et al., 2003)'
_computing_structure_refinement 'CRYSTALS (Betteridge et al., 2003)'
_computing_structure_solution 'SIR92 (Altomare et al., 1994)'
_diffrn_ambient_temperature 137
_diffrn_measured_fraction_theta_full 0.997
_diffrn_measured_fraction_theta_max 0.997
_diffrn_measurement_device Area
_diffrn_measurement_device_type 'Oxford Diffraction SuperNova'
_diffrn_measurement_method \w
_diffrn_radiation_monochromator graphite
_diffrn_radiation_type 'Cu K\a'
_diffrn_radiation_wavelength 1.54184
_diffrn_reflns_av_R_equivalents 0.035
_diffrn_reflns_limit_h_max 4
_diffrn_reflns_limit_h_min -4
_diffrn_reflns_limit_k_max 12
_diffrn_reflns_limit_k_min -12
_diffrn_reflns_limit_l_max 28
_diffrn_reflns_limit_l_min -28
_diffrn_reflns_number 15277
_diffrn_reflns_theta_full 76.214
_diffrn_reflns_theta_max 76.214
_diffrn_reflns_theta_min 3.885
_diffrn_standards_number 0
_exptl_absorpt_coefficient_mu 6.113
_exptl_absorpt_correction_T_max 0.88
_exptl_absorpt_correction_T_min 0.52
_exptl_absorpt_correction_type multi-scan
_exptl_absorpt_process_details 'CrysAlis, (Oxford Diffraction, 2002)'
_exptl_crystal_colour colourless
_exptl_crystal_density_diffrn 1.829
_exptl_crystal_density_method 'not measured'
_exptl_crystal_description lath
_exptl_crystal_F_000 472
_exptl_crystal_size_max 0.159
_exptl_crystal_size_mid 0.063
_exptl_crystal_size_min 0.020
_refine_diff_density_max 0.29
_refine_diff_density_min -0.41
_refine_ls_abs_structure_details 'Flack (1983), 696 Friedel-pairs'
_refine_ls_abs_structure_Flack -0.01(2)
_refine_ls_extinction_method None
_refine_ls_goodness_of_fit_ref 1.0189
_refine_ls_hydrogen_treatment mixed
_refine_ls_matrix_type full
_refine_ls_number_parameters 125
_refine_ls_number_reflns 1807
_refine_ls_number_restraints 4
_refine_ls_R_factor_all 0.0198
_refine_ls_R_factor_gt 0.0192
_refine_ls_shift/su_max 0.0004730
_refine_ls_shift/su_mean 0.0000221
_refine_ls_structure_factor_coef Fsqd
_refine_ls_weighting_details
;
 Method= Modified Sheldrick 
 w=1/[\s^2^(F^2^) + ( 0.02P)^2^ + 0.71P] 
 ,where P=(max(Fo^2^,0) + 2Fc^2^)/3 
;
_refine_ls_weighting_scheme calc
_refine_ls_wR_factor_all 0.0465
_refine_ls_wR_factor_gt 0.0463
_refine_ls_wR_factor_ref 0.0465
_reflns_limit_h_max 4
_reflns_limit_h_min -4
_reflns_limit_k_max 12
_reflns_limit_k_min 0
_reflns_limit_l_max 28
_reflns_limit_l_min 0
_reflns_number_gt 1776
_reflns_number_total 1812
_reflns_threshold_expression I>2.0\s(I)
_oxford_diffrn_Wilson_B_factor 0.00
_oxford_diffrn_Wilson_scale 0.00
_oxford_refine_ls_r_factor_ref 0.0198
_oxford_refine_ls_scale 6.28(9)
_oxford_reflns_number_all 1807
_oxford_reflns_threshold_expression_ref I>-3.0\s(I)
_cod_data_source_file c5dt04055h2.cif
_cod_data_source_block 1
_cod_depositor_comments 'Adding full bibliography for 7037996--7037997.cif.'
_cod_original_cell_volume 867.94(4)
_cod_original_sg_symbol_H-M 'P 21 21 21 '
_cod_original_formula_sum 'C9 H7 Br1 N2 O1'
_cod_database_code 7037997

loop_
_symmetry_equiv_pos_as_xyz
x,y,z
x+1/2,-y+1/2,-z
-x,y+1/2,-z+1/2
-x+1/2,-y,z+1/2

loop_
_atom_site_label
_atom_site_type_symbol
_atom_site_fract_x
_atom_site_fract_y
_atom_site_fract_z
_atom_site_U_iso_or_equiv
_atom_site_occupancy
_atom_site_adp_type
_atom_site_refinement_flags_posn
Br1 Br -0.47101(6) -0.23876(2) -0.380330(9) 0.0284 1.0000 Uani .
O11 O -0.4242(5) -0.50034(16) -0.31608(7) 0.0268 1.0000 Uani D
C12 C -0.2871(6) -0.5148(2) -0.37095(9) 0.0215 1.0000 Uani .
C21 C -0.2927(6) -0.4047(2) -0.40862(10) 0.0233 1.0000 Uani .
C31 C -0.1637(6) -0.4130(2) -0.46546(10) 0.0256 1.0000 Uani .
C41 C -0.0226(7) -0.5335(2) -0.48503(9) 0.0257 1.0000 Uani .
C51 C -0.0105(7) -0.6438(2) -0.44749(8) 0.0227 1.0000 Uani .
C61 C -0.1411(6) -0.6366(2) -0.39020(9) 0.0210 1.0000 Uani .
C71 C -0.1215(5) -0.7541(2) -0.35091(8) 0.0210 1.0000 Uani .
N81 N -0.2385(5) -0.7418(2) -0.29518(7) 0.0250 1.0000 Uani D
N91 N -0.1878(6) -0.8642(2) -0.27080(9) 0.0278 1.0000 Uani D
C101 C -0.0471(7) -0.9524(2) -0.30901(10) 0.0289 1.0000 Uani D
C111 C -0.0010(7) -0.8855(2) -0.36124(9) 0.0258 1.0000 Uani .
H511 H 0.0830 -0.7252 -0.4609 0.0268 1.0000 Uiso R
H411 H 0.0692 -0.5389 -0.5250 0.0309 1.0000 Uiso R
H1011 H 0.0043 -1.0433 -0.3000 0.0350 1.0000 Uiso R
H1111 H 0.0874 -0.9210 -0.3959 0.0311 1.0000 Uiso R
H311 H -0.1770 -0.3378 -0.4903 0.0300 1.0000 Uiso R
H911 H -0.261(7) -0.8846(18) -0.2362(8) 0.0337 1.0000 Uiso D
H111 H -0.388(8) -0.573(2) -0.2987(12) 0.0400 1.0000 Uiso D

loop_
_atom_site_aniso_label
_atom_site_aniso_U_11
_atom_site_aniso_U_22
_atom_site_aniso_U_33
_atom_site_aniso_U_23
_atom_site_aniso_U_13
_atom_site_aniso_U_12
Br1 0.02873(12) 0.02320(11) 0.03322(11) -0.00218(9) -0.00244(10) 0.00206(10)
O11 0.0336(10) 0.0261(7) 0.0207(7) -0.0012(6) 0.0034(7) 0.0040(7)
C12 0.0200(10) 0.0243(10) 0.0202(10) -0.0039(8) 0.0001(8) -0.0036(8)
C21 0.0198(11) 0.0236(11) 0.0267(10) -0.0017(9) -0.0025(9) -0.0021(9)
C31 0.0245(12) 0.0285(12) 0.0239(10) 0.0048(9) -0.0022(9) -0.0040(10)
C41 0.0224(11) 0.0344(11) 0.0203(9) 0.0001(8) -0.0003(10) -0.0018(11)
C51 0.0193(11) 0.0259(9) 0.0228(9) -0.0046(7) -0.0001(10) -0.0009(11)
C61 0.0169(10) 0.0237(10) 0.0223(10) -0.0019(8) -0.0017(8) -0.0030(8)
C71 0.0178(9) 0.0246(10) 0.0208(9) -0.0026(9) -0.0016(7) -0.0006(9)
N81 0.0294(9) 0.0234(9) 0.0222(8) 0.0024(8) 0.0019(7) -0.0003(9)
N91 0.0340(12) 0.0252(10) 0.0242(9) 0.0041(8) 0.0008(9) -0.0013(9)
C101 0.0300(13) 0.0230(10) 0.0337(11) 0.0003(8) -0.0042(11) 0.0024(10)
C111 0.0256(12) 0.0260(10) 0.0259(9) -0.0025(8) 0.0022(11) 0.0020(11)

loop_
_atom_type_symbol
_atom_type_scat_dispersion_real
_atom_type_scat_dispersion_imag
_atom_type_scat_Cromer_Mann_a1
_atom_type_scat_Cromer_Mann_b1
_atom_type_scat_Cromer_Mann_a2
_atom_type_scat_Cromer_Mann_b2
_atom_type_scat_Cromer_Mann_a3
_atom_type_scat_Cromer_Mann_b3
_atom_type_scat_Cromer_Mann_a4
_atom_type_scat_Cromer_Mann_b4
_atom_type_scat_Cromer_Mann_c
_atom_type_scat_source
C 0.0181 0.0091 2.3100 20.8439 1.0200 10.2075 1.5886 0.5687 0.8650 51.6512 0.2156 'International Tables Vol C 4.2.6.8 and 6.1.1.4'
H 0.0000 0.0000 0.4930 10.5109 0.3229 26.1257 0.1402 3.1424 0.0408 57.7998 0.0030 'International Tables Vol C 4.2.6.8 and 6.1.1.4'
N 0.0311 0.0180 12.2126 0.0057 3.1322 9.8933 2.0125 28.9975 1.1663 0.5826 -11.5290 'International Tables Vol C 4.2.6.8 and 6.1.1.4'
O 0.0492 0.0322 3.0485 13.2771 2.2868 5.7011 1.5463 0.3239 0.8670 32.9089 0.2508 'International Tables Vol C 4.2.6.8 and 6.1.1.4'
Br -0.6763 1.2805 17.1789 2.1723 5.2358 16.5796 5.6377 0.2609 3.9851 41.4328 2.9557 'International Tables Vol C 4.2.6.8 and 6.1.1.4'

loop_
_geom_angle_atom_site_label_1
_geom_angle_atom_site_label_2
_geom_angle_atom_site_label_3
_geom_angle
_geom_angle_publ_flag
C12 O11 H111 106(2) no
O11 C12 C21 118.5(2) yes
O11 C12 C61 122.1(2) yes
C21 C12 C61 119.5(2) yes
Br1 C21 C12 118.67(17) yes
Br1 C21 C31 119.78(18) yes
C12 C21 C31 121.5(2) yes
C21 C31 C41 119.3(2) yes
C21 C31 H311 119.7 no
C41 C31 H311 121.0 no
C31 C41 C51 119.7(2) yes
C31 C41 H411 119.2 no
C51 C41 H411 121.1 no
C41 C51 C61 121.4(2) yes
C41 C51 H511 119.5 no
C61 C51 H511 119.1 no
C12 C61 C51 118.56(19) yes
C12 C61 C71 120.92(19) yes
C51 C61 C71 120.51(19) yes
C61 C71 N81 118.8(2) yes
C61 C71 C111 130.65(19) yes
N81 C71 C111 110.6(2) yes
C71 N81 N91 104.83(19) yes
N81 N91 C101 112.20(18) yes
N81 N91 H911 122.8(12) no
C101 N91 H911 124.6(12) no
N91 C101 C111 107.20(19) yes
N91 C101 H1011 124.3 no
C111 C101 H1011 128.4 no
C71 C111 C101 105.20(19) yes
C71 C111 H1111 128.0 no
C101 C111 H1111 126.8 no

loop_
_geom_bond_atom_site_label_1
_geom_bond_atom_site_label_2
_geom_bond_distance
_geom_bond_publ_flag
Br1 C21 1.897(2) yes
O11 C12 1.363(3) yes
O11 H111 0.832(17) no
C12 C21 1.389(3) yes
C12 C61 1.404(3) yes
C21 C31 1.388(3) yes
C31 C41 1.387(3) yes
C31 H311 0.938 no
C41 C51 1.390(3) yes
C41 H411 0.976 no
C51 C61 1.399(3) yes
C51 H511 0.936 no
C61 C71 1.472(3) yes
C71 N81 1.351(3) yes
C71 C111 1.404(3) yes
N81 N91 1.350(3) yes
N91 C101 1.347(3) yes
N91 H911 0.859(17) no
C101 C111 1.373(3) yes
C101 H1011 0.946 no
C111 H1111 0.929 no

loop_
_geom_hbond_atom_site_label_D
_geom_hbond_atom_site_label_H
_geom_hbond_atom_site_label_A
_geom_hbond_site_symmetry_A
_geom_hbond_angle_DHA
_geom_hbond_distance_DH
_geom_hbond_distance_HA
_geom_hbond_distance_DA
_geom_hbond_publ_flag
N91 H911 O11 3_444 149(2) 0.859 2.050 2.821(3) yes
O11 H111 N81 . 153(3) 0.832 1.776 2.546(3) yes
